data_4109523
loop_
_publ_author_name
'Francis Dhoro'
'Tor E. Kristensen'
'Vegar Stockmann'
'Glenn P. A. Yap'
'Marcus A. Tius'

_publ_section_title
;
 Asymmetric Amine-Intercepted Nazarov Cyclization
;
_journal_name_full 'Journal of the American Chemical Society'
_journal_page_first 7256
_journal_page_last 7257
_journal_paper_doi 10.1021/ja0718873
_journal_volume 129
_journal_year 2007
_chemical_absolute_configuration ad
_chemical_formula_moiety 'C36 H58 N O4 Si, C6 H2 N3 O7'
_chemical_formula_sum 'C42 H60 N4 O11 Si'
_chemical_formula_weight 825.03
_chemical_name_systematic
; 
 ? 
;
_space_group_IT_number 19
_symmetry_cell_setting orthorhombic
_symmetry_space_group_name_Hall 'P 2ac 2ab'
_symmetry_space_group_name_H-M 'P 21 21 21'
_atom_sites_solution_hydrogens geom
_atom_sites_solution_primary direct
_atom_sites_solution_secondary difmap
_audit_creation_method SHELXL-97
_cell_angle_alpha 90.00
_cell_angle_beta 90.00
_cell_angle_gamma 90.00
_cell_formula_units_Z 4
_cell_length_a 12.583(4)
_cell_length_b 16.903(6)
_cell_length_c 19.953(7)
_cell_measurement_reflns_used 826
_cell_measurement_temperature 120(2)
_cell_measurement_theta_max 16.78
_cell_measurement_theta_min 2.26
_cell_volume 4244(3)
_computing_cell_refinement 'SAINT (Bruker, 2002)'
_computing_data_collection 'SMART (Bruker, 2002)'
_computing_data_reduction SAINT
_computing_molecular_graphics 'SHELXTL (Sheldrick, 2001)'
_computing_publication_material SHELXTL
_computing_structure_refinement 'SHELXL-97 (Sheldrick, 1997)'
_computing_structure_solution 'SHELXS-97 (Sheldrick, 1990)'
_diffrn_ambient_temperature 120(2)
_diffrn_detector_area_resol_mean 836.6
_diffrn_measured_fraction_theta_full 1.000
_diffrn_measured_fraction_theta_max 0.964
_diffrn_measurement_device_type 'Bruker AXS APEX diffractometer'
_diffrn_measurement_method \w
_diffrn_radiation_monochromator graphite
_diffrn_radiation_source 'fine-focus sealed tube'
_diffrn_radiation_type MoK\a
_diffrn_radiation_wavelength 0.71073
_diffrn_reflns_av_R_equivalents 0.0801
_diffrn_reflns_av_sigmaI/netI 0.0876
_diffrn_reflns_limit_h_max 16
_diffrn_reflns_limit_h_min -16
_diffrn_reflns_limit_k_max 22
_diffrn_reflns_limit_k_min -22
_diffrn_reflns_limit_l_max 26
_diffrn_reflns_limit_l_min -26
_diffrn_reflns_number 47905
_diffrn_reflns_theta_full 25.00
_diffrn_reflns_theta_max 28.25
_diffrn_reflns_theta_min 1.91
_diffrn_standards_decay_% 1
_diffrn_standards_interval_count 0
_diffrn_standards_interval_time 0
_diffrn_standards_number 0
_exptl_absorpt_coefficient_mu 0.119
_exptl_absorpt_correction_T_max 0.9781
_exptl_absorpt_correction_T_min 0.9132
_exptl_absorpt_correction_type multi-scan
_exptl_absorpt_process_details 'SADABS (Sheldrick, 2003)'
_exptl_crystal_colour yellow
_exptl_crystal_density_diffrn 1.291
_exptl_crystal_description block
_exptl_crystal_F_000 1768
_exptl_crystal_size_max 0.30
_exptl_crystal_size_mid 0.24
_exptl_crystal_size_min 0.19
_refine_diff_density_max 0.211
_refine_diff_density_min -0.238
_refine_diff_density_rms 0.049
_refine_ls_abs_structure_details 'Flack H D (1983), 4303 Friedel pairs, Acta Cryst. A39, 876-881'
_refine_ls_abs_structure_Flack -0.12(13)
_refine_ls_extinction_method none
_refine_ls_goodness_of_fit_ref 1.034
_refine_ls_hydrogen_treatment mixed
_refine_ls_matrix_type full
_refine_ls_number_parameters 536
_refine_ls_number_reflns 9890
_refine_ls_number_restraints 0
_refine_ls_restrained_S_all 1.034
_refine_ls_R_factor_all 0.0757
_refine_ls_R_factor_gt 0.0495
_refine_ls_shift/su_max 0.001
_refine_ls_shift/su_mean 0.000
_refine_ls_structure_factor_coef Fsqd
_refine_ls_weighting_details 'calc w=1/[\s^2^(Fo^2^)+(0.0414P)^2^] where P=(Fo^2^+2Fc^2^)/3'
_refine_ls_weighting_scheme calc
_refine_ls_wR_factor_gt 0.1046
_refine_ls_wR_factor_ref 0.1140
_reflns_number_gt 7408
_reflns_number_total 9890
_reflns_threshold_expression >2sigma(I)
_cod_data_source_file ja0718873rom20070329_123204.cif
_cod_data_source_block tius001
_cod_database_code 4109523

loop_
_symmetry_equiv_pos_as_xyz
'x, y, z'
'-x+1/2, -y, z+1/2'
'-x, y+1/2, -z+1/2'
'x+1/2, -y+1/2, -z'

loop_
_atom_site_label
_atom_site_type_symbol
_atom_site_fract_x
_atom_site_fract_y
_atom_site_fract_z
_atom_site_U_iso_or_equiv
_atom_site_adp_type
_atom_site_occupancy
_atom_site_symmetry_multiplicity
_atom_site_calc_flag
_atom_site_refinement_flags
Si Si 0.64008(5) 0.70752(4) 0.84067(3) 0.02567(15) Uani 1 1 d .
N1 N 0.85177(15) 0.94298(11) 0.70533(9) 0.0202(4) Uani 1 1 d .
H1 H 0.9058(19) 0.9431(14) 0.7360(12) 0.024 Uiso 1 1 d .
N2 N 0.12949(17) 0.75527(12) 0.82608(11) 0.0325(5) Uani 1 1 d .
N3 N 0.36941(16) 0.93793(15) 0.93833(10) 0.0331(5) Uani 1 1 d .
N4 N 0.06658(15) 1.04722(12) 0.82154(10) 0.0271(5) Uani 1 1 d .
O1 O 0.53637(12) 0.81238(10) 0.63116(8) 0.0301(4) Uani 1 1 d .
O2 O 0.48625(11) 0.87367(9) 0.72527(8) 0.0230(4) Uani 1 1 d .
O3 O 0.63428(13) 0.98222(10) 0.64911(8) 0.0274(4) Uani 1 1 d .
O4 O 0.96345(12) 0.88941(10) 0.58805(8) 0.0273(4) Uani 1 1 d .
O5 O 0.00248(12) 0.88722(10) 0.78973(8) 0.0272(4) Uani 1 1 d .
O6 O 0.08920(16) 0.74162(11) 0.77251(10) 0.0431(5) Uani 1 1 d .
O7 O 0.15167(18) 0.70410(12) 0.86789(10) 0.0526(5) Uani 1 1 d .
O8 O 0.41882(14) 0.88038(12) 0.95863(9) 0.0393(5) Uani 1 1 d .
O9 O 0.39507(15) 1.00705(12) 0.95094(10) 0.0469(5) Uani 1 1 d .
O10 O 0.07378(15) 1.10562(11) 0.85733(9) 0.0402(5) Uani 1 1 d .
O11 O 0.01340(15) 1.04533(11) 0.77021(9) 0.0375(4) Uani 1 1 d .
C1 C 0.46081(17) 0.86648(14) 0.65585(11) 0.0228(5) Uani 1 1 d .
H1A H 0.4689 0.9188 0.6330 0.027 Uiso 1 1 calc R
C2 C 0.34562(18) 0.83791(14) 0.65084(11) 0.0247(5) Uani 1 1 d .
C3 C 0.32240(19) 0.82115(16) 0.57546(12) 0.0289(6) Uani 1 1 d .
C4 C 0.3973(2) 0.75028(16) 0.56555(13) 0.0341(6) Uani 1 1 d .
H4A H 0.3811 0.7223 0.5226 0.041 Uiso 1 1 calc R
C5 C 0.5115(2) 0.77683(17) 0.56725(12) 0.0331(6) Uani 1 1 d .
H5A H 0.5587 0.7308 0.5595 0.040 Uiso 1 1 calc R
H5B H 0.5242 0.8157 0.5310 0.040 Uiso 1 1 calc R
C6 C 0.3725(2) 0.69705(15) 0.62579(12) 0.0352(6) Uani 1 1 d .
H6A H 0.4363 0.6668 0.6395 0.042 Uiso 1 1 calc R
H6B H 0.3147 0.6594 0.6149 0.042 Uiso 1 1 calc R
C7 C 0.3376(2) 0.75467(14) 0.68192(12) 0.0286(6) Uani 1 1 d .
H7A H 0.2638 0.7434 0.6962 0.034 Uiso 1 1 calc R
H7B H 0.3851 0.7500 0.7213 0.034 Uiso 1 1 calc R
C8 C 0.27244(19) 0.89768(15) 0.68318(13) 0.0309(6) Uani 1 1 d .
H8A H 0.2770 0.9480 0.6589 0.046 Uiso 1 1 calc R
H8B H 0.2937 0.9057 0.7299 0.046 Uiso 1 1 calc R
H8C H 0.1992 0.8781 0.6816 0.046 Uiso 1 1 calc R
C9 C 0.2067(2) 0.79566(19) 0.56403(14) 0.0405(7) Uani 1 1 d .
H9A H 0.1994 0.7731 0.5190 0.061 Uiso 1 1 calc R
H9B H 0.1599 0.8418 0.5683 0.061 Uiso 1 1 calc R
H9C H 0.1868 0.7559 0.5975 0.061 Uiso 1 1 calc R
C10 C 0.3426(2) 0.89091(18) 0.52812(13) 0.0418(7) Uani 1 1 d .
H10A H 0.4148 0.9110 0.5351 0.063 Uiso 1 1 calc R
H10B H 0.2911 0.9330 0.5374 0.063 Uiso 1 1 calc R
H10C H 0.3348 0.8733 0.4816 0.063 Uiso 1 1 calc R
C11 C 0.58705(17) 0.89685(13) 0.74106(11) 0.0214(5) Uani 1 1 d .
C12 C 0.65230(18) 0.95145(14) 0.70327(11) 0.0230(5) Uani 1 1 d .
C13 C 0.75272(18) 0.96824(13) 0.74496(10) 0.0202(5) Uani 1 1 d .
C14 C 0.74085(18) 0.91486(13) 0.80844(11) 0.0209(5) Uani 1 1 d .
H14A H 0.7986 0.8742 0.8074 0.025 Uiso 1 1 calc R
C15 C 0.63574(17) 0.87293(13) 0.79808(10) 0.0203(5) Uani 1 1 d .
C16 C 0.88340(18) 0.99844(14) 0.64964(11) 0.0233(5) Uani 1 1 d .
H16A H 0.8988 1.0515 0.6683 0.028 Uiso 1 1 calc R
H16B H 0.8243 1.0036 0.6172 0.028 Uiso 1 1 calc R
C17 C 0.98089(19) 0.96646(14) 0.61467(12) 0.0267(5) Uani 1 1 d .
H17A H 1.0010 1.0027 0.5778 0.032 Uiso 1 1 calc R
H17B H 1.0407 0.9645 0.6469 0.032 Uiso 1 1 calc R
C18 C 0.94071(18) 0.83642(15) 0.64146(12) 0.0265(5) Uani 1 1 d .
H18A H 1.0011 0.8358 0.6733 0.032 Uiso 1 1 calc R
H18B H 0.9318 0.7823 0.6234 0.032 Uiso 1 1 calc R
C19 C 0.84155(18) 0.86072(14) 0.67758(11) 0.0234(5) Uani 1 1 d .
H19A H 0.8275 0.8232 0.7147 0.028 Uiso 1 1 calc R
H19B H 0.7805 0.8586 0.6463 0.028 Uiso 1 1 calc R
C20 C 0.75571(19) 1.05681(14) 0.75908(12) 0.0264(5) Uani 1 1 d .
H20A H 0.7526 1.0860 0.7167 0.040 Uiso 1 1 calc R
H20B H 0.8217 1.0700 0.7826 0.040 Uiso 1 1 calc R
H20C H 0.6947 1.0714 0.7870 0.040 Uiso 1 1 calc R
C21 C 0.84619(19) 0.96861(15) 0.90544(12) 0.0285(6) Uani 1 1 d .
H21A H 0.9078 0.9456 0.8860 0.034 Uiso 1 1 calc R
C22 C 0.8553(2) 1.01133(15) 0.96376(12) 0.0351(6) Uani 1 1 d .
H22A H 0.9229 1.0179 0.9843 0.042 Uiso 1 1 calc R
C23 C 0.7661(2) 1.04458(16) 0.99244(13) 0.0357(6) Uani 1 1 d .
H23A H 0.7725 1.0753 1.0321 0.043 Uiso 1 1 calc R
C24 C 0.6678(2) 1.03335(15) 0.96367(12) 0.0318(6) Uani 1 1 d .
H24A H 0.6063 1.0547 0.9845 0.038 Uiso 1 1 calc R
C25 C 0.65846(19) 0.99112(14) 0.90453(11) 0.0252(5) Uani 1 1 d .
H25A H 0.5906 0.9843 0.8845 0.030 Uiso 1 1 calc R
C26 C 0.74807(18) 0.95861(13) 0.87439(11) 0.0227(5) Uani 1 1 d .
C27 C 0.59252(18) 0.81416(13) 0.84612(11) 0.0240(5) Uani 1 1 d .
H27A H 0.5142 0.8139 0.8411 0.029 Uiso 1 1 calc R
H27B H 0.6082 0.8335 0.8919 0.029 Uiso 1 1 calc R
C28 C 0.78853(19) 0.70462(15) 0.85410(14) 0.0323(6) Uani 1 1 d .
H28A H 0.8211 0.7304 0.8139 0.039 Uiso 1 1 calc R
C29 C 0.8295(2) 0.75013(17) 0.91489(15) 0.0443(7) Uani 1 1 d .
H29A H 0.9070 0.7548 0.9122 0.066 Uiso 1 1 calc R
H29B H 0.8101 0.7218 0.9559 0.066 Uiso 1 1 calc R
H29C H 0.7977 0.8031 0.9156 0.066 Uiso 1 1 calc R
C30 C 0.8323(2) 0.62006(17) 0.85611(16) 0.0453(7) Uani 1 1 d .
H30A H 0.9099 0.6217 0.8594 0.068 Uiso 1 1 calc R
H30B H 0.8117 0.5921 0.8151 0.068 Uiso 1 1 calc R
H30C H 0.8031 0.5923 0.8951 0.068 Uiso 1 1 calc R
C31 C 0.5617(2) 0.65155(16) 0.90545(13) 0.0351(6) Uani 1 1 d .
H31A H 0.5732 0.5941 0.8958 0.042 Uiso 1 1 calc R
C32 C 0.5957(3) 0.6643(2) 0.97708(15) 0.0570(9) Uani 1 1 d .
H32A H 0.5508 0.6326 1.0069 0.086 Uiso 1 1 calc R
H32B H 0.5883 0.7204 0.9886 0.086 Uiso 1 1 calc R
H32C H 0.6700 0.6482 0.9824 0.086 Uiso 1 1 calc R
C33 C 0.4420(2) 0.66583(16) 0.89897(15) 0.0382(7) Uani 1 1 d .
H33A H 0.4035 0.6267 0.9259 0.057 Uiso 1 1 calc R
H33B H 0.4209 0.6607 0.8519 0.057 Uiso 1 1 calc R
H33C H 0.4249 0.7192 0.9149 0.057 Uiso 1 1 calc R
C34 C 0.60401(19) 0.66655(14) 0.75553(12) 0.0289(6) Uani 1 1 d .
H34A H 0.5371 0.6941 0.7419 0.035 Uiso 1 1 calc R
C35 C 0.5788(2) 0.57744(16) 0.75409(15) 0.0434(7) Uani 1 1 d .
H35A H 0.5555 0.5624 0.7090 0.065 Uiso 1 1 calc R
H35B H 0.5221 0.5659 0.7863 0.065 Uiso 1 1 calc R
H35C H 0.6426 0.5474 0.7660 0.065 Uiso 1 1 calc R
C36 C 0.6852(2) 0.68450(16) 0.70065(14) 0.0367(6) Uani 1 1 d .
H36A H 0.6603 0.6624 0.6580 0.055 Uiso 1 1 calc R
H36B H 0.7537 0.6607 0.7125 0.055 Uiso 1 1 calc R
H36C H 0.6936 0.7419 0.6962 0.055 Uiso 1 1 calc R
C37 C 0.15711(18) 0.83681(14) 0.84325(12) 0.0251(5) Uani 1 1 d .
C38 C 0.24626(19) 0.84874(16) 0.88089(11) 0.0278(5) Uani 1 1 d .
H38A H 0.2874 0.8050 0.8958 0.033 Uiso 1 1 calc R
C39 C 0.27608(18) 0.92486(16) 0.89714(12) 0.0262(5) Uani 1 1 d .
C40 C 0.21603(18) 0.98909(16) 0.87764(11) 0.0268(5) Uani 1 1 d .
H40A H 0.2366 1.0412 0.8899 0.032 Uiso 1 1 calc R
C41 C 0.12604(18) 0.97660(14) 0.84024(11) 0.0250(5) Uani 1 1 d .
C42 C 0.08782(18) 0.89970(14) 0.81986(11) 0.0235(5) Uani 1 1 d .

loop_
_atom_site_aniso_label
_atom_site_aniso_U_11
_atom_site_aniso_U_22
_atom_site_aniso_U_33
_atom_site_aniso_U_23
_atom_site_aniso_U_13
_atom_site_aniso_U_12
Si 0.0220(3) 0.0256(3) 0.0294(4) 0.0044(3) -0.0016(3) 0.0015(3)
N1 0.0155(9) 0.0225(10) 0.0226(10) -0.0004(8) 0.0000(8) -0.0008(8)
N2 0.0290(12) 0.0326(12) 0.0361(13) 0.0000(10) -0.0004(10) 0.0026(10)
N3 0.0201(11) 0.0497(15) 0.0295(11) -0.0020(10) -0.0017(9) 0.0025(11)
N4 0.0226(10) 0.0301(12) 0.0285(11) -0.0008(9) -0.0009(9) -0.0024(9)
O1 0.0197(8) 0.0427(11) 0.0279(9) -0.0079(8) 0.0004(7) 0.0060(8)
O2 0.0164(8) 0.0311(9) 0.0214(8) 0.0003(7) 0.0000(6) -0.0019(7)
O3 0.0214(8) 0.0376(10) 0.0232(9) 0.0066(7) -0.0007(7) -0.0003(7)
O4 0.0274(9) 0.0311(10) 0.0235(9) 0.0001(7) 0.0037(7) 0.0019(8)
O5 0.0225(9) 0.0305(9) 0.0287(9) -0.0012(7) -0.0032(7) 0.0004(7)
O6 0.0460(12) 0.0411(11) 0.0420(11) -0.0099(9) -0.0099(10) 0.0029(9)
O7 0.0697(15) 0.0355(11) 0.0527(12) 0.0097(10) -0.0146(12) 0.0019(11)
O8 0.0268(9) 0.0541(13) 0.0372(11) 0.0055(9) -0.0085(8) 0.0076(9)
O9 0.0322(11) 0.0504(14) 0.0581(13) -0.0095(11) -0.0151(9) -0.0028(9)
O10 0.0428(11) 0.0346(11) 0.0430(11) -0.0113(9) -0.0124(9) 0.0072(9)
O11 0.0402(11) 0.0359(11) 0.0363(10) 0.0023(8) -0.0140(9) -0.0003(8)
C1 0.0186(11) 0.0300(13) 0.0200(11) 0.0008(10) 0.0000(9) 0.0018(10)
C2 0.0174(11) 0.0310(13) 0.0258(12) 0.0002(10) -0.0005(10) 0.0005(10)
C3 0.0253(12) 0.0402(15) 0.0212(12) 0.0005(11) -0.0023(10) 0.0007(11)
C4 0.0331(15) 0.0433(16) 0.0260(13) -0.0063(12) -0.0004(11) 0.0004(12)
C5 0.0293(14) 0.0456(17) 0.0245(13) -0.0046(12) 0.0026(11) 0.0076(12)
C6 0.0387(15) 0.0342(15) 0.0328(14) -0.0050(12) -0.0002(12) 0.0004(13)
C7 0.0277(13) 0.0314(14) 0.0267(12) -0.0013(11) -0.0008(10) -0.0027(11)
C8 0.0217(13) 0.0348(14) 0.0360(14) -0.0012(12) -0.0014(11) 0.0029(11)
C9 0.0271(13) 0.061(2) 0.0333(15) -0.0064(14) -0.0089(11) -0.0036(14)
C10 0.0384(16) 0.061(2) 0.0259(13) 0.0091(13) -0.0031(12) 0.0036(15)
C11 0.0182(11) 0.0233(12) 0.0228(12) -0.0018(9) 0.0002(9) 0.0012(10)
C12 0.0198(11) 0.0275(13) 0.0216(12) -0.0030(10) -0.0001(9) 0.0033(10)
C13 0.0170(10) 0.0241(12) 0.0196(11) -0.0002(9) 0.0010(9) 0.0010(10)
C14 0.0189(11) 0.0241(12) 0.0197(12) 0.0018(9) 0.0015(9) 0.0028(9)
C15 0.0203(11) 0.0198(11) 0.0210(11) -0.0011(9) 0.0047(9) 0.0006(10)
C16 0.0220(12) 0.0258(13) 0.0222(12) 0.0043(10) 0.0001(9) -0.0026(9)
C17 0.0246(12) 0.0304(14) 0.0253(12) -0.0016(11) 0.0001(10) -0.0042(11)
C18 0.0236(12) 0.0324(14) 0.0234(13) 0.0006(11) 0.0001(10) 0.0018(10)
C19 0.0238(12) 0.0245(12) 0.0220(11) -0.0026(10) -0.0011(9) -0.0008(10)
C20 0.0273(13) 0.0247(13) 0.0272(13) 0.0000(10) 0.0008(10) 0.0017(11)
C21 0.0235(12) 0.0369(15) 0.0250(12) 0.0004(11) -0.0003(10) -0.0036(11)
C22 0.0402(15) 0.0399(16) 0.0251(13) -0.0013(11) -0.0052(12) -0.0101(14)
C23 0.0517(18) 0.0329(15) 0.0225(13) -0.0015(11) 0.0033(12) -0.0126(14)
C24 0.0417(15) 0.0302(15) 0.0235(13) -0.0002(11) 0.0090(11) 0.0007(12)
C25 0.0257(13) 0.0254(13) 0.0244(12) 0.0020(10) 0.0024(10) -0.0015(10)
C26 0.0251(12) 0.0210(12) 0.0219(11) 0.0025(10) 0.0007(10) -0.0005(10)
C27 0.0221(11) 0.0297(13) 0.0201(11) 0.0018(10) 0.0000(10) -0.0021(10)
C28 0.0240(12) 0.0299(14) 0.0430(15) 0.0004(12) -0.0034(11) 0.0020(11)
C29 0.0356(16) 0.0393(17) 0.0579(19) 0.0019(15) -0.0182(14) 0.0006(13)
C30 0.0271(14) 0.0422(17) 0.067(2) 0.0022(15) -0.0072(13) 0.0118(12)
C31 0.0355(15) 0.0312(15) 0.0385(15) 0.0131(12) 0.0027(12) -0.0001(12)
C32 0.056(2) 0.077(2) 0.0384(17) 0.0137(17) -0.0023(15) -0.0126(19)
C33 0.0318(14) 0.0351(16) 0.0476(17) 0.0055(13) 0.0063(12) -0.0020(12)
C34 0.0262(13) 0.0260(13) 0.0346(14) -0.0036(11) -0.0015(11) -0.0015(10)
C35 0.0492(18) 0.0317(15) 0.0493(18) -0.0041(13) 0.0070(14) -0.0102(14)
C36 0.0351(15) 0.0341(16) 0.0408(16) 0.0013(13) 0.0000(12) 0.0007(12)
C37 0.0233(12) 0.0278(13) 0.0242(12) -0.0016(10) 0.0043(10) 0.0033(10)
C38 0.0218(12) 0.0366(15) 0.0251(12) 0.0013(11) 0.0032(10) 0.0053(11)
C39 0.0169(11) 0.0421(15) 0.0196(12) 0.0010(11) -0.0008(9) -0.0005(11)
C40 0.0226(12) 0.0364(15) 0.0215(12) -0.0019(11) 0.0032(9) -0.0034(11)
C41 0.0216(12) 0.0314(13) 0.0220(12) 0.0020(10) 0.0023(10) 0.0021(10)
C42 0.0207(12) 0.0310(13) 0.0186(11) -0.0004(10) 0.0029(10) 0.0003(10)

loop_
_atom_type_symbol
_atom_type_description
_atom_type_scat_dispersion_real
_atom_type_scat_dispersion_imag
_atom_type_scat_source
C C 0.0033 0.0016 'International Tables Vol C Tables 4.2.6.8 and 6.1.1.4'
H H 0.0000 0.0000 'International Tables Vol C Tables 4.2.6.8 and 6.1.1.4'
N N 0.0061 0.0033 'International Tables Vol C Tables 4.2.6.8 and 6.1.1.4'
O O 0.0106 0.0060 'International Tables Vol C Tables 4.2.6.8 and 6.1.1.4'
Si Si 0.0817 0.0704 'International Tables Vol C Tables 4.2.6.8 and 6.1.1.4'

loop_
_geom_angle_atom_site_label_1
_geom_angle_atom_site_label_2
_geom_angle_atom_site_label_3
_geom_angle
C31 Si C28 114.11(12)
C31 Si C34 107.90(12)
C28 Si C34 110.84(12)
C31 Si C27 105.80(11)
C28 Si C27 109.14(11)
C34 Si C27 108.84(11)
C19 N1 C16 109.07(17)
C19 N1 C13 112.18(17)
C16 N1 C13 114.88(17)
C19 N1 H1 108.2(15)
C16 N1 H1 107.2(15)
C13 N1 H1 104.9(15)
O6 N2 O7 124.1(2)
O6 N2 C37 119.2(2)
O7 N2 C37 116.7(2)
O8 N3 O9 123.4(2)
O8 N3 C39 118.6(2)
O9 N3 C39 118.0(2)
O10 N4 O11 123.4(2)
O10 N4 C41 118.30(19)
O11 N4 C41 118.3(2)
C1 O1 C5 115.67(18)
C11 O2 C1 117.20(17)
C17 O4 C18 109.14(17)
O1 C1 O2 104.09(17)
O1 C1 C2 114.30(19)
O2 C1 C2 107.61(17)
O1 C1 H1A 110.2
O2 C1 H1A 110.2
C2 C1 H1A 110.2
C8 C2 C1 109.8(2)
C8 C2 C7 113.5(2)
C1 C2 C7 108.88(19)
C8 C2 C3 114.8(2)
C1 C2 C3 107.33(18)
C7 C2 C3 102.13(19)
C10 C3 C9 106.4(2)
C10 C3 C4 114.8(2)
C9 C3 C4 110.1(2)
C10 C3 C2 115.1(2)
C9 C3 C2 111.9(2)
C4 C3 C2 98.69(19)
C5 C4 C6 110.6(2)
C5 C4 C3 110.5(2)
C6 C4 C3 103.4(2)
C5 C4 H4A 110.7
C6 C4 H4A 110.7
C3 C4 H4A 110.7
O1 C5 C4 110.5(2)
O1 C5 H5A 109.5
C4 C5 H5A 109.5
O1 C5 H5B 109.5
C4 C5 H5B 109.5
H5A C5 H5B 108.1
C4 C6 C7 104.8(2)
C4 C6 H6A 110.8
C7 C6 H6A 110.8
C4 C6 H6B 110.8
C7 C6 H6B 110.8
H6A C6 H6B 108.9
C2 C7 C6 105.36(19)
C2 C7 H7A 110.7
C6 C7 H7A 110.7
C2 C7 H7B 110.7
C6 C7 H7B 110.7
H7A C7 H7B 108.8
C2 C8 H8A 109.5
C2 C8 H8B 109.5
H8A C8 H8B 109.5
C2 C8 H8C 109.5
H8A C8 H8C 109.5
H8B C8 H8C 109.5
C3 C9 H9A 109.5
C3 C9 H9B 109.5
H9A C9 H9B 109.5
C3 C9 H9C 109.5
H9A C9 H9C 109.5
H9B C9 H9C 109.5
C3 C10 H10A 109.5
C3 C10 H10B 109.5
H10A C10 H10B 109.5
C3 C10 H10C 109.5
H10A C10 H10C 109.5
H10B C10 H10C 109.5
C15 C11 O2 121.9(2)
C15 C11 C12 111.8(2)
O2 C11 C12 126.2(2)
O3 C12 C11 128.9(2)
O3 C12 C13 123.5(2)
C11 C12 C13 107.56(18)
C20 C13 N1 110.38(18)
C20 C13 C12 107.54(18)
N1 C13 C12 109.66(17)
C20 C13 C14 114.82(18)
N1 C13 C14 109.53(17)
C12 C13 C14 104.67(18)
C26 C14 C15 113.58(18)
C26 C14 C13 114.66(18)
C15 C14 C13 104.07(17)
C26 C14 H14A 108.1
C15 C14 H14A 108.1
C13 C14 H14A 108.1
C11 C15 C27 125.2(2)
C11 C15 C14 111.72(19)
C27 C15 C14 123.03(19)
N1 C16 C17 109.41(19)
N1 C16 H16A 109.8
C17 C16 H16A 109.8
N1 C16 H16B 109.8
C17 C16 H16B 109.8
H16A C16 H16B 108.2
O4 C17 C16 111.99(19)
O4 C17 H17A 109.2
C16 C17 H17A 109.2
O4 C17 H17B 109.2
C16 C17 H17B 109.2
H17A C17 H17B 107.9
O4 C18 C19 110.83(19)
O4 C18 H18A 109.5
C19 C18 H18A 109.5
O4 C18 H18B 109.5
C19 C18 H18B 109.5
H18A C18 H18B 108.1
C18 C19 N1 111.09(19)
C18 C19 H19A 109.4
N1 C19 H19A 109.4
C18 C19 H19B 109.4
N1 C19 H19B 109.4
H19A C19 H19B 108.0
C13 C20 H20A 109.5
C13 C20 H20B 109.5
H20A C20 H20B 109.5
C13 C20 H20C 109.5
H20A C20 H20C 109.5
H20B C20 H20C 109.5
C22 C21 C26 121.0(2)
C22 C21 H21A 119.5
C26 C21 H21A 119.5
C21 C22 C23 119.8(3)
C21 C22 H22A 120.1
C23 C22 H22A 120.1
C24 C23 C22 120.1(2)
C24 C23 H23A 119.9
C22 C23 H23A 119.9
C23 C24 C25 120.2(2)
C23 C24 H24A 119.9
C25 C24 H24A 119.9
C24 C25 C26 120.2(2)
C24 C25 H25A 119.9
C26 C25 H25A 119.9
C25 C26 C21 118.6(2)
C25 C26 C14 121.4(2)
C21 C26 C14 120.0(2)
C15 C27 Si 118.83(16)
C15 C27 H27A 107.6
Si C27 H27A 107.6
C15 C27 H27B 107.6
Si C27 H27B 107.6
H27A C27 H27B 107.0
C29 C28 C30 109.2(2)
C29 C28 Si 115.72(19)
C30 C28 Si 112.54(18)
C29 C28 H28A 106.3
C30 C28 H28A 106.3
Si C28 H28A 106.3
C28 C29 H29A 109.5
C28 C29 H29B 109.5
H29A C29 H29B 109.5
C28 C29 H29C 109.5
H29A C29 H29C 109.5
H29B C29 H29C 109.5
C28 C30 H30A 109.5
C28 C30 H30B 109.5
H30A C30 H30B 109.5
C28 C30 H30C 109.5
H30A C30 H30C 109.5
H30B C30 H30C 109.5
C32 C31 C33 109.7(2)
C32 C31 Si 115.5(2)
C33 C31 Si 112.25(18)
C32 C31 H31A 106.3
C33 C31 H31A 106.3
Si C31 H31A 106.3
C31 C32 H32A 109.5
C31 C32 H32B 109.5
H32A C32 H32B 109.5
C31 C32 H32C 109.5
H32A C32 H32C 109.5
H32B C32 H32C 109.5
C31 C33 H33A 109.5
C31 C33 H33B 109.5
H33A C33 H33B 109.5
C31 C33 H33C 109.5
H33A C33 H33C 109.5
H33B C33 H33C 109.5
C36 C34 C35 108.6(2)
C36 C34 Si 114.27(17)
C35 C34 Si 115.14(19)
C36 C34 H34A 106.0
C35 C34 H34A 106.0
Si C34 H34A 106.0
C34 C35 H35A 109.5
C34 C35 H35B 109.5
H35A C35 H35B 109.5
C34 C35 H35C 109.5
H35A C35 H35C 109.5
H35B C35 H35C 109.5
C34 C36 H36A 109.5
C34 C36 H36B 109.5
H36A C36 H36B 109.5
C34 C36 H36C 109.5
H36A C36 H36C 109.5
H36B C36 H36C 109.5
C38 C37 C42 124.2(2)
C38 C37 N2 117.6(2)
C42 C37 N2 118.2(2)
C37 C38 C39 119.4(2)
C37 C38 H38A 120.3
C39 C38 H38A 120.3
C40 C39 C38 121.3(2)
C40 C39 N3 118.9(2)
C38 C39 N3 119.7(2)
C41 C40 C39 119.0(2)
C41 C40 H40A 120.5
C39 C40 H40A 120.5
C40 C41 C42 124.5(2)
C40 C41 N4 115.9(2)
C42 C41 N4 119.61(19)
O5 C42 C41 125.0(2)
O5 C42 C37 123.2(2)
C41 C42 C37 111.6(2)

loop_
_geom_bond_atom_site_label_1
_geom_bond_atom_site_label_2
_geom_bond_distance
Si C31 1.881(3)
Si C28 1.888(3)
Si C34 1.890(3)
Si C27 1.902(2)
N1 C19 1.502(3)
N1 C16 1.507(3)
N1 C13 1.537(3)
N1 H1 0.92(2)
N2 O6 1.205(3)
N2 O7 1.234(3)
N2 C37 1.462(3)
N3 O8 1.223(3)
N3 O9 1.238(3)
N3 C39 1.450(3)
N4 O10 1.222(3)
N4 O11 1.224(3)
N4 C41 1.457(3)
O1 C1 1.408(3)
O1 C5 1.444(3)
O2 C11 1.364(3)
O2 C1 1.427(3)
O3 C12 1.220(3)
O4 C17 1.423(3)
O4 C18 1.421(3)
O5 C42 1.249(3)
C1 C2 1.531(3)
C1 H1A 1.0000
C2 C8 1.512(3)
C2 C7 1.541(3)
C2 C3 1.558(3)
C3 C10 1.532(4)
C3 C9 1.536(3)
C3 C4 1.537(4)
C4 C5 1.507(4)
C4 C6 1.533(4)
C4 H4A 1.0000
C5 H5A 0.9900
C5 H5B 0.9900
C6 C7 1.548(3)
C6 H6A 0.9900
C6 H6B 0.9900
C7 H7A 0.9900
C7 H7B 0.9900
C8 H8A 0.9800
C8 H8B 0.9800
C8 H8C 0.9800
C9 H9A 0.9800
C9 H9B 0.9800
C9 H9C 0.9800
C10 H10A 0.9800
C10 H10B 0.9800
C10 H10C 0.9800
C11 C15 1.354(3)
C11 C12 1.447(3)
C12 C13 1.539(3)
C13 C20 1.524(3)
C13 C14 1.562(3)
C14 C26 1.512(3)
C14 C15 1.515(3)
C14 H14A 1.0000
C15 C27 1.484(3)
C16 C17 1.511(3)
C16 H16A 0.9900
C16 H16B 0.9900
C17 H17A 0.9900
C17 H17B 0.9900
C18 C19 1.498(3)
C18 H18A 0.9900
C18 H18B 0.9900
C19 H19A 0.9900
C19 H19B 0.9900
C20 H20A 0.9800
C20 H20B 0.9800
C20 H20C 0.9800
C21 C22 1.374(3)
C21 C26 1.392(3)
C21 H21A 0.9500
C22 C23 1.380(4)
C22 H22A 0.9500
C23 C24 1.376(4)
C23 H23A 0.9500
C24 C25 1.384(3)
C24 H24A 0.9500
C25 C26 1.391(3)
C25 H25A 0.9500
C27 H27A 0.9900
C27 H27B 0.9900
C28 C29 1.526(4)
C28 C30 1.532(4)
C28 H28A 1.0000
C29 H29A 0.9800
C29 H29B 0.9800
C29 H29C 0.9800
C30 H30A 0.9800
C30 H30B 0.9800
C30 H30C 0.9800
C31 C32 1.508(4)
C31 C33 1.530(4)
C31 H31A 1.0000
C32 H32A 0.9800
C32 H32B 0.9800
C32 H32C 0.9800
C33 H33A 0.9800
C33 H33B 0.9800
C33 H33C 0.9800
C34 C36 1.528(4)
C34 C35 1.540(4)
C34 H34A 1.0000
C35 H35A 0.9800
C35 H35B 0.9800
C35 H35C 0.9800
C36 H36A 0.9800
C36 H36B 0.9800
C36 H36C 0.9800
C37 C38 1.365(3)
C37 C42 1.452(3)
C38 C39 1.379(4)
C38 H38A 0.9500
C39 C40 1.379(3)
C40 C41 1.372(3)
C40 H40A 0.9500
C41 C42 1.444(3)

loop_
_geom_hbond_atom_site_label_D
_geom_hbond_atom_site_label_H
_geom_hbond_atom_site_label_A
_geom_hbond_distance_DH
_geom_hbond_distance_HA
_geom_hbond_distance_DA
_geom_hbond_angle_DHA
_geom_hbond_site_symmetry_A
N1 H1 O5 0.92(2) 1.88(2) 2.706(3) 150(2) 1_655
N1 H1 O11 0.92(2) 2.30(2) 2.967(3) 130(2) 1_655

loop_
_geom_torsion_atom_site_label_1
_geom_torsion_atom_site_label_2
_geom_torsion_atom_site_label_3
_geom_torsion_atom_site_label_4
_geom_torsion
C5 O1 C1 O2 162.98(18)
C5 O1 C1 C2 45.9(3)
C11 O2 C1 O1 56.9(2)
C11 O2 C1 C2 178.51(18)
O1 C1 C2 C8 175.91(19)
O2 C1 C2 C8 60.8(2)
O1 C1 C2 C7 51.1(2)
O2 C1 C2 C7 -63.9(2)
O1 C1 C2 C3 -58.7(3)
O2 C1 C2 C3 -173.78(19)
C8 C2 C3 C10 66.5(3)
C1 C2 C3 C10 -55.8(3)
C7 C2 C3 C10 -170.2(2)
C8 C2 C3 C9 -55.0(3)
C1 C2 C3 C9 -177.3(2)
C7 C2 C3 C9 68.2(3)
C8 C2 C3 C4 -170.9(2)
C1 C2 C3 C4 66.8(2)
C7 C2 C3 C4 -47.6(2)
C10 C3 C4 C5 52.3(3)
C9 C3 C4 C5 172.2(2)
C2 C3 C4 C5 -70.6(2)
C10 C3 C4 C6 170.6(2)
C9 C3 C4 C6 -69.5(2)
C2 C3 C4 C6 47.7(2)
C1 O1 C5 C4 -45.2(3)
C6 C4 C5 O1 -53.1(3)
C3 C4 C5 O1 60.8(3)
C5 C4 C6 C7 88.6(3)
C3 C4 C6 C7 -29.7(3)
C8 C2 C7 C6 154.3(2)
C1 C2 C7 C6 -83.2(2)
C3 C2 C7 C6 30.1(2)
C4 C6 C7 C2 -0.6(3)
C1 O2 C11 C15 -149.5(2)
C1 O2 C11 C12 34.2(3)
C15 C11 C12 O3 177.5(2)
O2 C11 C12 O3 -5.8(4)
C15 C11 C12 C13 -4.3(3)
O2 C11 C12 C13 172.4(2)
C19 N1 C13 C20 -167.73(18)
C16 N1 C13 C20 -42.4(2)
C19 N1 C13 C12 -49.4(2)
C16 N1 C13 C12 75.9(2)
C19 N1 C13 C14 64.9(2)
C16 N1 C13 C14 -169.80(17)
O3 C12 C13 C20 58.4(3)
C11 C12 C13 C20 -119.9(2)
O3 C12 C13 N1 -61.7(3)
C11 C12 C13 N1 120.05(19)
O3 C12 C13 C14 -179.1(2)
C11 C12 C13 C14 2.6(2)
C20 C13 C14 C26 -7.3(3)
N1 C13 C14 C26 117.5(2)
C12 C13 C14 C26 -125.0(2)
C20 C13 C14 C15 117.3(2)
N1 C13 C14 C15 -117.83(19)
C12 C13 C14 C15 -0.3(2)
O2 C11 C15 C27 6.3(3)
C12 C11 C15 C27 -176.8(2)
O2 C11 C15 C14 -172.61(19)
C12 C11 C15 C14 4.2(3)
C26 C14 C15 C11 123.0(2)
C13 C14 C15 C11 -2.3(2)
C26 C14 C15 C27 -55.9(3)
C13 C14 C15 C27 178.74(19)
C19 N1 C16 C17 -52.7(2)
C13 N1 C16 C17 -179.60(18)
C18 O4 C17 C16 -62.3(2)
N1 C16 C17 O4 58.3(2)
C17 O4 C18 C19 61.7(2)
O4 C18 C19 N1 -58.8(2)
C16 N1 C19 C18 53.7(2)
C13 N1 C19 C18 -177.82(18)
C26 C21 C22 C23 0.4(4)
C21 C22 C23 C24 1.6(4)
C22 C23 C24 C25 -2.4(4)
C23 C24 C25 C26 1.1(4)
C24 C25 C26 C21 0.9(3)
C24 C25 C26 C14 -177.6(2)
C22 C21 C26 C25 -1.6(3)
C22 C21 C26 C14 176.9(2)
C15 C14 C26 C25 -30.8(3)
C13 C14 C26 C25 88.7(3)
C15 C14 C26 C21 150.7(2)
C13 C14 C26 C21 -89.8(3)
C11 C15 C27 Si 98.0(2)
C14 C15 C27 Si -83.2(2)
C31 Si C27 C15 -176.63(18)
C28 Si C27 C15 60.2(2)
C34 Si C27 C15 -60.9(2)
C31 Si C28 C29 -69.1(2)
C34 Si C28 C29 168.80(19)
C27 Si C28 C29 49.0(2)
C31 Si C28 C30 57.3(2)
C34 Si C28 C30 -64.7(2)
C27 Si C28 C30 175.41(19)
C28 Si C31 C32 44.5(3)
C34 Si C31 C32 168.1(2)
C27 Si C31 C32 -75.5(2)
C28 Si C31 C33 171.25(19)
C34 Si C31 C33 -65.1(2)
C27 Si C31 C33 51.3(2)
C31 Si C34 C36 -160.27(18)
C28 Si C34 C36 -34.7(2)
C27 Si C34 C36 85.4(2)
C31 Si C34 C35 -33.6(2)
C28 Si C34 C35 92.1(2)
C27 Si C34 C35 -147.92(19)
O6 N2 C37 C38 -145.3(2)
O7 N2 C37 C38 33.2(3)
O6 N2 C37 C42 35.3(3)
O7 N2 C37 C42 -146.2(2)
C42 C37 C38 C39 -1.7(4)
N2 C37 C38 C39 178.9(2)
C37 C38 C39 C40 1.8(3)
C37 C38 C39 N3 178.7(2)
O8 N3 C39 C40 175.9(2)
O9 N3 C39 C40 -4.3(3)
O8 N3 C39 C38 -1.1(3)
O9 N3 C39 C38 178.7(2)
C38 C39 C40 C41 -1.3(3)
N3 C39 C40 C41 -178.2(2)
C39 C40 C41 C42 0.7(3)
C39 C40 C41 N4 179.9(2)
O10 N4 C41 C40 -26.3(3)
O11 N4 C41 C40 152.6(2)
O10 N4 C41 C42 153.0(2)
O11 N4 C41 C42 -28.1(3)
C40 C41 C42 O5 174.9(2)
N4 C41 C42 O5 -4.3(3)
C40 C41 C42 C37 -0.6(3)
N4 C41 C42 C37 -179.8(2)
C38 C37 C42 O5 -174.5(2)
N2 C37 C42 O5 4.9(3)
C38 C37 C42 C41 1.1(3)
N2 C37 C42 C41 -179.5(2)
